data_2226280
loop_
_publ_author_name
'Gao, Jin-Sheng'
'Wang, Xue'
'Ding, Zhi-Yong'
'Hou, Guang-Feng'

_publ_section_title
;
 <i>catena</i>-Poly[[bis(nitrato-\k^2^<i>O</i>,<i>O</i>')cobalt(II)]-\m-4,4'-bis(pyrazol-1-ylmethyl)biphenyl-\k^2^<i>N</i>^2^:<i>N</i>^2'^]
;
_journal_coeditor_code SI2260
_journal_issue 6
_journal_name_full 'Acta Crystallographica Section E'
_journal_page_first m718
_journal_paper_doi 10.1107/S160053681001977X
_journal_volume 66
_journal_year 2010
_chemical_formula_iupac '[Co (N O3)2 (C20 H18 N4)]'
_chemical_formula_moiety 'C20 H18 Co N6 O6'
_chemical_formula_sum 'C20 H18 Co N6 O6'
_chemical_formula_weight 497.33
_chemical_name_systematic
;
<i>catena</i>-Poly[[bis(nitrato-\k^2^<i>O</i>,<i>O</i>')cobalt(II)]-
\m-4,4'-bis(pyrazol-1-ylmethyl)biphenyl-\k^2^<i>N</i>^2^:<i>N</i>^2'^]
;
_space_group_IT_number 15
_symmetry_cell_setting monoclinic
_symmetry_space_group_name_Hall '-C 2yc'
_symmetry_space_group_name_H-M 'C 1 2/c 1'
_atom_sites_solution_hydrogens geom
_atom_sites_solution_primary direct
_atom_sites_solution_secondary difmap
_audit_creation_method SHELXL-97
_cell_angle_alpha 90.00
_cell_angle_beta 96.211(18)
_cell_angle_gamma 90.00
_cell_formula_units_Z 4
_cell_length_a 14.133(6)
_cell_length_b 13.631(8)
_cell_length_c 10.806(5)
_cell_measurement_reflns_used 7566
_cell_measurement_temperature 291(2)
_cell_measurement_theta_max 27.51
_cell_measurement_theta_min 2.99
_cell_volume 2069.5(18)
_computing_cell_refinement 'RAPID-AUTO (Rigaku 1998)'
_computing_data_collection 'RAPID-AUTO (Rigaku 1998)'
_computing_data_reduction 'CrystalStructure (Rigaku/MSC, 2002)'
_computing_molecular_graphics 'SHELXTL (Sheldrick, 2008)'
_computing_publication_material 'SHELXL97 (Sheldrick, 2008)'
_computing_structure_refinement 'SHELXL97 (Sheldrick, 2008)'
_computing_structure_solution 'SHELXS97 (Sheldrick, 2008)'
_diffrn_ambient_temperature 291(2)
_diffrn_measured_fraction_theta_full 0.990
_diffrn_measured_fraction_theta_max 0.990
_diffrn_measurement_device_type 'Rigaku R-AXIS RAPID'
_diffrn_measurement_method '\w scan'
_diffrn_radiation_monochromator graphite
_diffrn_radiation_source 'fine-focus sealed tube'
_diffrn_radiation_type MoK\a
_diffrn_radiation_wavelength 0.71073
_diffrn_reflns_av_R_equivalents 0.0427
_diffrn_reflns_av_sigmaI/netI 0.0345
_diffrn_reflns_limit_h_max 18
_diffrn_reflns_limit_h_min -18
_diffrn_reflns_limit_k_max 17
_diffrn_reflns_limit_k_min -17
_diffrn_reflns_limit_l_max 12
_diffrn_reflns_limit_l_min -14
_diffrn_reflns_number 9940
_diffrn_reflns_theta_full 27.47
_diffrn_reflns_theta_max 27.47
_diffrn_reflns_theta_min 2.99
_diffrn_standards_decay_% 0
_diffrn_standards_interval_count 0
_diffrn_standards_interval_time 0
_diffrn_standards_number 0
_exptl_absorpt_coefficient_mu 0.882
_exptl_absorpt_correction_T_max 0.8337
_exptl_absorpt_correction_T_min 0.8135
_exptl_absorpt_correction_type multi-scan
_exptl_absorpt_process_details '(ABSCOR; Higashi, 1995)'
_exptl_crystal_colour brown
_exptl_crystal_density_diffrn 1.596
_exptl_crystal_density_method 'not measured'
_exptl_crystal_description block
_exptl_crystal_F_000 1020
_exptl_crystal_size_max 0.24
_exptl_crystal_size_mid 0.23
_exptl_crystal_size_min 0.21
_refine_diff_density_max 0.394
_refine_diff_density_min -0.305
_refine_ls_extinction_method none
_refine_ls_goodness_of_fit_ref 1.068
_refine_ls_hydrogen_treatment constr
_refine_ls_matrix_type full
_refine_ls_number_parameters 150
_refine_ls_number_reflns 2346
_refine_ls_number_restraints 0
_refine_ls_restrained_S_all 1.068
_refine_ls_R_factor_all 0.0476
_refine_ls_R_factor_gt 0.0356
_refine_ls_shift/su_max 0.000
_refine_ls_shift/su_mean 0.000
_refine_ls_structure_factor_coef Fsqd
_refine_ls_weighting_details 'w=1/[\s^2^(Fo^2^)+(0.0450P)^2^+0.9590P] where P=(Fo^2^+2Fc^2^)/3'
_refine_ls_weighting_scheme calc
_refine_ls_wR_factor_gt 0.0850
_refine_ls_wR_factor_ref 0.0913
_reflns_number_gt 1931
_reflns_number_total 2346
_reflns_threshold_expression I>2sigma(I)
_cod_data_source_file si2260.cif
_cod_data_source_block I
_cod_original_sg_symbol_H-M 'C 2/c'
_cod_database_code 2226280
_cod_database_fobs_code 2226280

loop_
_symmetry_equiv_pos_as_xyz
'x, y, z'
'-x, y, -z+1/2'
'x+1/2, y+1/2, z'
'-x+1/2, y+1/2, -z+1/2'
'-x, -y, -z'
'x, -y, z-1/2'
'-x+1/2, -y+1/2, -z'
'x+1/2, -y+1/2, z-1/2'

loop_
_atom_site_type_symbol
_atom_site_label
_atom_site_fract_x
_atom_site_fract_y
_atom_site_fract_z
_atom_site_U_iso_or_equiv
_atom_site_adp_type
_atom_site_calc_flag
_atom_site_refinement_flags
_atom_site_occupancy
_atom_site_disorder_assembly
_atom_site_disorder_group
C C1 0.88489(15) -0.14358(16) 0.29942(19) 0.0386(5) Uani d . 1 . .
H H1 0.9333 -0.1663 0.3575 0.046 Uiso calc R 1 . .
C C2 0.79651(15) -0.18759(17) 0.2749(2) 0.0420(5) Uani d . 1 . .
H H2 0.7746 -0.2436 0.3119 0.050 Uiso calc R 1 . .
C C3 0.74852(14) -0.13104(15) 0.1848(2) 0.0367(5) Uani d . 1 . .
H H3 0.6867 -0.1416 0.1484 0.044 Uiso calc R 1 . .
C C4 0.78951(16) 0.02164(16) 0.0679(2) 0.0449(6) Uani d . 1 . .
H H4A 0.8434 0.0250 0.0195 0.054 Uiso calc R 1 . .
H H4B 0.7869 0.0830 0.1128 0.054 Uiso calc R 1 . .
C C5 0.69915(14) 0.01146(16) -0.02073(19) 0.0350(5) Uani d . 1 . .
C C6 0.68227(14) -0.06955(16) -0.0965(2) 0.0385(5) Uani d . 1 . .
H H6 0.7242 -0.1223 -0.0887 0.046 Uiso calc R 1 . .
C C7 0.60311(14) -0.07260(16) -0.18418(19) 0.0364(5) Uani d . 1 . .
H H7 0.5914 -0.1284 -0.2330 0.044 Uiso calc R 1 . .
C C8 0.54120(13) 0.00614(15) -0.20021(17) 0.0301(4) Uani d . 1 . .
C C9 0.55799(14) 0.08674(16) -0.1228(2) 0.0391(5) Uani d . 1 . .
H H9 0.5169 0.1402 -0.1312 0.047 Uiso calc R 1 . .
C C10 0.63546(14) 0.08820(16) -0.0331(2) 0.0402(5) Uani d . 1 . .
H H10 0.6447 0.1419 0.0199 0.048 Uiso calc R 1 . .
Co Co1 1.0000 0.03534(3) 0.2500 0.03214(14) Uani d S 1 . .
N N1 0.89123(11) -0.06439(12) 0.22882(15) 0.0327(4) Uani d . 1 . .
N N2 0.80555(11) -0.05793(12) 0.15780(15) 0.0304(4) Uani d . 1 . .
N N3 1.06867(12) 0.16070(13) 0.10362(17) 0.0382(4) Uani d . 1 . .
O O1 1.00539(10) 0.09498(12) 0.07781(14) 0.0456(4) Uani d . 1 . .
O O2 1.10495(11) 0.16308(13) 0.21497(15) 0.0497(4) Uani d . 1 . .
O O3 1.09153(13) 0.21630(14) 0.02403(17) 0.0627(5) Uani d . 1 . .

loop_
_atom_site_aniso_label
_atom_site_aniso_U_11
_atom_site_aniso_U_22
_atom_site_aniso_U_33
_atom_site_aniso_U_12
_atom_site_aniso_U_13
_atom_site_aniso_U_23
C1 0.0360(11) 0.0383(12) 0.0379(11) -0.0004(9) -0.0118(9) 0.0046(9)
C2 0.0409(12) 0.0387(12) 0.0445(12) -0.0066(9) -0.0036(10) 0.0068(9)
C3 0.0260(9) 0.0406(12) 0.0412(11) -0.0070(8) -0.0065(8) -0.0005(9)
C4 0.0351(11) 0.0422(13) 0.0508(13) -0.0093(9) -0.0255(10) 0.0112(10)
C5 0.0261(10) 0.0404(12) 0.0349(11) -0.0042(8) -0.0127(8) 0.0051(9)
C6 0.0305(10) 0.0395(11) 0.0420(12) 0.0085(9) -0.0115(9) 0.0005(9)
C7 0.0328(10) 0.0365(11) 0.0366(11) 0.0047(8) -0.0120(9) -0.0068(9)
C8 0.0213(9) 0.0374(11) 0.0292(10) -0.0002(7) -0.0088(8) 0.0017(8)
C9 0.0315(10) 0.0393(12) 0.0431(12) 0.0081(9) -0.0116(9) -0.0053(9)
C10 0.0372(11) 0.0381(12) 0.0412(12) 0.0003(9) -0.0145(9) -0.0090(9)
Co1 0.0226(2) 0.0312(2) 0.0390(2) 0.000 -0.01331(15) 0.000
N1 0.0240(8) 0.0335(9) 0.0366(9) -0.0004(6) -0.0146(7) 0.0010(7)
N2 0.0225(7) 0.0329(9) 0.0327(8) -0.0018(6) -0.0111(6) 0.0002(7)
N3 0.0337(9) 0.0333(9) 0.0462(10) -0.0007(7) -0.0020(8) -0.0011(8)
O1 0.0419(8) 0.0440(9) 0.0471(9) -0.0118(7) -0.0125(7) 0.0013(7)
O2 0.0416(8) 0.0530(10) 0.0504(9) -0.0103(7) -0.0142(7) -0.0041(8)
O3 0.0737(12) 0.0549(12) 0.0594(11) -0.0208(9) 0.0064(9) 0.0111(9)

loop_
_atom_type_symbol
_atom_type_description
_atom_type_scat_dispersion_real
_atom_type_scat_dispersion_imag
_atom_type_scat_source
C C 0.0033 0.0016 'International Tables Vol C Tables 4.2.6.8 and 6.1.1.4'
H H 0.0000 0.0000 'International Tables Vol C Tables 4.2.6.8 and 6.1.1.4'
N N 0.0061 0.0033 'International Tables Vol C Tables 4.2.6.8 and 6.1.1.4'
O O 0.0106 0.0060 'International Tables Vol C Tables 4.2.6.8 and 6.1.1.4'
Co Co 0.3494 0.9721 'International Tables Vol C Tables 4.2.6.8 and 6.1.1.4'

loop_
_geom_angle_atom_site_label_1
_geom_angle_atom_site_label_2
_geom_angle_atom_site_label_3
_geom_angle_site_symmetry_1
_geom_angle_site_symmetry_3
_geom_angle
_geom_angle_publ_flag
N1 C1 C2 . . 110.92(18) ?
N1 C1 H1 . . 124.5 ?
C2 C1 H1 . . 124.5 ?
C3 C2 C1 . . 105.08(19) ?
C3 C2 H2 . . 127.5 ?
C1 C2 H2 . . 127.5 ?
N2 C3 C2 . . 108.24(17) ?
N2 C3 H3 . . 125.9 ?
C2 C3 H3 . . 125.9 ?
N2 C4 C5 . . 114.35(17) ?
N2 C4 H4A . . 108.7 ?
C5 C4 H4A . . 108.7 ?
N2 C4 H4B . . 108.7 ?
C5 C4 H4B . . 108.7 ?
H4A C4 H4B . . 107.6 ?
C10 C5 C6 . . 118.75(18) ?
C10 C5 C4 . . 119.24(19) ?
C6 C5 C4 . . 121.82(19) ?
C5 C6 C7 . . 120.29(19) ?
C5 C6 H6 . . 119.9 ?
C7 C6 H6 . . 119.9 ?
C8 C7 C6 . . 120.99(19) ?
C8 C7 H7 . . 119.5 ?
C6 C7 H7 . . 119.5 ?
C7 C8 C9 . . 118.34(17) ?
C7 C8 C8 . 2_654 121.46(14) ?
C9 C8 C8 . 2_654 120.19(13) ?
C10 C9 C8 . . 120.40(19) ?
C10 C9 H9 . . 119.8 ?
C8 C9 H9 . . 119.8 ?
C5 C10 C9 . . 121.14(19) ?
C5 C10 H10 . . 119.4 ?
C9 C10 H10 . . 119.4 ?
O1 Co1 O1 . 2_755 133.02(10) ?
O1 Co1 N1 . . 105.33(6) ?
O1 Co1 N1 2_755 . 105.37(7) ?
O1 Co1 N1 . 2_755 105.37(7) ?
O1 Co1 N1 2_755 2_755 105.33(6) ?
N1 Co1 N1 . 2_755 96.74(10) ?
O1 Co1 O2 . . 57.99(6) ?
O1 Co1 O2 2_755 . 86.45(7) ?
N1 Co1 O2 . . 162.95(6) ?
N1 Co1 O2 2_755 . 91.76(8) ?
O1 Co1 O2 . 2_755 86.45(7) ?
O1 Co1 O2 2_755 2_755 57.99(6) ?
N1 Co1 O2 . 2_755 91.76(8) ?
N1 Co1 O2 2_755 2_755 162.95(6) ?
O2 Co1 O2 . 2_755 84.08(10) ?
C1 N1 N2 . . 105.32(15) ?
C1 N1 Co1 . . 124.84(13) ?
N2 N1 Co1 . . 129.07(13) ?
C3 N2 N1 . . 110.44(16) ?
C3 N2 C4 . . 130.38(16) ?
N1 N2 C4 . . 119.18(15) ?
O3 N3 O2 . . 123.31(18) ?
O3 N3 O1 . . 121.13(18) ?
O2 N3 O1 . . 115.56(18) ?
N3 O1 Co1 . . 100.08(12) ?
N3 O2 Co1 . . 86.31(11) ?

loop_
_geom_bond_atom_site_label_1
_geom_bond_atom_site_label_2
_geom_bond_site_symmetry_2
_geom_bond_distance
_geom_bond_publ_flag
C1 N1 . 1.330(3) ?
C1 C2 . 1.385(3) ?
C1 H1 . 0.9300 ?
C2 C3 . 1.364(3) ?
C2 H2 . 0.9300 ?
C3 N2 . 1.334(3) ?
C3 H3 . 0.9300 ?
C4 N2 . 1.457(3) ?
C4 C5 . 1.517(3) ?
C4 H4A . 0.9700 ?
C4 H4B . 0.9700 ?
C5 C10 . 1.377(3) ?
C5 C6 . 1.380(3) ?
C6 C7 . 1.386(3) ?
C6 H6 . 0.9300 ?
C7 C8 . 1.384(3) ?
C7 H7 . 0.9300 ?
C8 C9 . 1.386(3) ?
C8 C8 2_654 1.498(3) ?
C9 C10 . 1.382(3) ?
C9 H9 . 0.9300 ?
C10 H10 . 0.9300 ?
Co1 O1 . 2.0395(18) yes
Co1 O1 2_755 2.0395(18) ?
Co1 N1 . 2.0463(18) yes
Co1 N1 2_755 2.0463(18) ?
Co1 O2 . 2.3444(19) yes
Co1 O2 2_755 2.3444(19) ?
N1 N2 . 1.364(2) ?
N3 O3 . 1.216(2) ?
N3 O2 . 1.256(2) ?
N3 O1 . 1.275(2) ?
